data_7120184
loop_
_publ_author_name
'Okamura, Takuro'
'Wu, Bin'
'Iguchi, Hiroaki'
'Breedlove, Brian K.'
'Yamashita, Masahiro'
'Kosaka, Wataru'
'Miyasaka, Hitoshi'
'Takaishi, Shinya'

_publ_section_title
;
 Three Dimensional Porous Hofmann Clathrate [MIIPtII(CN)4]\\infty (M = Co,
 Ni) Synthesized by Using Postsynthetic Reductive Elimination
;
_journal_name_full 'Chem. Commun.'
_journal_paper_doi 10.1039/C7CC01766A
_journal_year 2017
_chemical_formula_sum 'C12 Br6 N12 Ni3 O14 Pt3'
_chemical_formula_weight 1776.95
_space_group_crystal_system cubic
_space_group_IT_number 221
_space_group_name_Hall '-P 4 2 3'
_space_group_name_H-M_alt 'P m -3 m'
_symmetry_cell_setting cubic
_symmetry_space_group_name_Hall '-P 4 2 3'
_symmetry_space_group_name_H-M 'P m -3 m'
_audit_creation_method SHELXL-2014/7
_audit_update_record
;
2016-09-07 deposited with the CCDC.
2017-05-23 downloaded from the CCDC.
;
_cell_angle_alpha 90
_cell_angle_beta 90
_cell_angle_gamma 90
_cell_formula_units_Z 1
_cell_length_a 10.338(9)
_cell_length_b 10.338(9)
_cell_length_c 10.338(9)
_cell_measurement_reflns_used 102
_cell_measurement_temperature 296(2)
_cell_measurement_theta_max 25.07
_cell_measurement_theta_min 4.41
_cell_volume 1104.9(17)
_computing_cell_refinement 'Bruker SAINT'
_computing_data_collection 'Bruker APEX2'
_computing_data_reduction 'Bruker SAINT'
_computing_molecular_graphics 'Bruker SHELXTL'
_computing_publication_material 'Bruker SHELXTL'
_computing_structure_refinement 'SHELXL-2013 (Sheldrick 2013)'
_computing_structure_solution 'SHELXS-97 (Sheldrick 2008)'
_diffrn_ambient_temperature 296(2)
_diffrn_measured_fraction_theta_full 0.968
_diffrn_measured_fraction_theta_max 0.953
_diffrn_measurement_device_type 'Bruker APEX-II CCD'
_diffrn_measurement_method '\f and \w scans'
_diffrn_radiation_monochromator graphite
_diffrn_radiation_source 'sealed X-ray tube'
_diffrn_radiation_type 'Mo K\a'
_diffrn_radiation_wavelength 0.71073
_diffrn_reflns_av_R_equivalents 0.0680
_diffrn_reflns_av_unetI/netI 0.0288
_diffrn_reflns_Laue_measured_fraction_full 0.968
_diffrn_reflns_Laue_measured_fraction_max 0.953
_diffrn_reflns_limit_h_max 13
_diffrn_reflns_limit_h_min -12
_diffrn_reflns_limit_k_max 11
_diffrn_reflns_limit_k_min -13
_diffrn_reflns_limit_l_max 9
_diffrn_reflns_limit_l_min -13
_diffrn_reflns_number 6252
_diffrn_reflns_point_group_measured_fraction_full 0.968
_diffrn_reflns_point_group_measured_fraction_max 0.953
_diffrn_reflns_theta_full 25.242
_diffrn_reflns_theta_max 28.766
_diffrn_reflns_theta_min 3.942
_diffrn_standards_number 0
_exptl_absorpt_coefficient_mu 16.197
_exptl_absorpt_correction_T_max 0.7458
_exptl_absorpt_correction_T_min 0.5842
_exptl_absorpt_correction_type multi-scan
_exptl_crystal_colour yellow
_exptl_crystal_density_diffrn 2.695
_exptl_crystal_description block
_exptl_crystal_F_000 804
_exptl_crystal_recrystallization_method 'Re-crystallisation from solvent: Water'
_exptl_crystal_size_max 0.02
_exptl_crystal_size_mid 0.02
_exptl_crystal_size_min 0.02
_refine_diff_density_max 0.868
_refine_diff_density_min -1.342
_refine_diff_density_rms 0.143
_refine_ls_extinction_method none
_refine_ls_goodness_of_fit_ref 1.115
_refine_ls_hydrogen_treatment undef
_refine_ls_matrix_type full
_refine_ls_number_parameters 22
_refine_ls_number_reflns 326
_refine_ls_number_restraints 0
_refine_ls_restrained_S_all 1.115
_refine_ls_R_factor_all 0.0347
_refine_ls_R_factor_gt 0.0292
_refine_ls_shift/su_max 0.000
_refine_ls_shift/su_mean 0.000
_refine_ls_structure_factor_coef Fsqd
_refine_ls_weighting_details 'w=1/[\s^2^(Fo^2^)+(0.0309P)^2^+2.0099P] where P=(Fo^2^+2Fc^2^)/3'
_refine_ls_weighting_scheme calc
_refine_ls_wR_factor_gt 0.0646
_refine_ls_wR_factor_ref 0.0662
_reflns_Friedel_coverage 0.000
_reflns_number_gt 297
_reflns_number_total 326
_reflns_threshold_expression 'I > 2\s(I)'
_cod_data_source_file c7cc01766a2.cif
_cod_data_source_block niptcnbr_0m
_cod_depositor_comments
;
The following automatic conversions were performed:

'_symmetry_cell_setting' value 'Cubic' changed to 'cubic' according
to
/home/data/users/saulius/crontab/automatic-downloads/rss-feeds/RSC/lib/dictionaries/cif_core.dic
dictionary named 'cif_core.dic' version 2.4.2 from 2011-04-26.

Automatic conversion script
Id: cif_fix_values 4973 2017-02-22 13:04:09Z antanas 
;
_cod_original_cell_volume 1105(3)
_cod_original_sg_symbol_H-M Pm-3m
_cod_database_code 7120184
_shelx_shelxl_version_number 2014/7
_shelx_space_group_comment
;
The symmetry employed for this shelxl refinement is uniquely defined
by the following loop, which should always be used as a source of
symmetry information in preference to the above space-group names.
They are only intended as comments.
;

loop_
_space_group_symop_operation_xyz
'x, y, z'
'x, z, y'
'y, -z, x'
'y, x, -z'
'x, -z, y'
'-z, y, x'
'z, x, -y'
'y, z, -x'
'z, y, -x'
'-z, x, -y'
'x, z, -y'
'y, -z, -x'
'x, -z, -y'
'-z, y, -x'
'x, -y, z'
'y, -x, z'
'x, -y, -z'
'y, -x, -z'
'-y, -z, -x'
'-x, -y, z'
'-y, -x, -z'
'-z, -x, -y'
'-z, -y, -x'
'z, -x, -y'
'-x, -y, -z'
'-x, -z, -y'
'-y, z, -x'
'-y, -x, z'
'-x, z, -y'
'z, -y, -x'
'-z, -x, y'
'-y, -z, x'
'-z, -y, x'
'z, -x, y'
'-x, -z, y'
'-y, z, x'
'-x, z, y'
'z, -y, x'
'-x, y, -z'
'-y, x, -z'
'-x, y, z'
'-y, x, z'
'y, z, x'
'x, y, -z'
'y, x, z'
'z, x, y'
'z, y, x'
'-z, x, y'

loop_
_atom_site_label
_atom_site_type_symbol
_atom_site_fract_x
_atom_site_fract_y
_atom_site_fract_z
_atom_site_U_iso_or_equiv
_atom_site_adp_type
_atom_site_occupancy
_atom_site_site_symmetry_order
_atom_site_calc_flag
_atom_site_refinement_flags_posn
_atom_site_refinement_flags_adp
_atom_site_refinement_flags_occupancy
Pt01 Pt 0.5000 0.5000 0.0000 0.0249(2) Uani 1 16 d S T P
Ni02 Ni 1.0000 0.5000 0.0000 0.0294(5) Uani 1 16 d S T P
Br0 Br 0.5000 0.5000 0.23839(19) 0.1198(12) Uani 1 8 d S T P
N0 N 0.8027(9) 0.5000 0.0000 0.065(3) Uani 1 4 d S T P
C0 C 0.6927(10) 0.5000 0.0000 0.049(3) Uani 1 4 d S T P
O0 O 1.2005(18) 0.2005(18) 0.2005(18) 0.168(8) Uani 1 6 d S T P
O1 O 1.0000 0.2981(15) 0.0000 0.099(5) Uani 1 8 d S T P

loop_
_atom_site_aniso_label
_atom_site_aniso_U_11
_atom_site_aniso_U_22
_atom_site_aniso_U_33
_atom_site_aniso_U_23
_atom_site_aniso_U_13
_atom_site_aniso_U_12
Pt01 0.0222(3) 0.0222(3) 0.0303(4) 0.000 0.000 0.000
Ni02 0.0242(6) 0.0398(13) 0.0242(6) 0.000 0.000 0.000
Br0 0.1636(19) 0.1636(19) 0.0321(10) 0.000 0.000 0.000
N0 0.026(4) 0.081(7) 0.087(8) 0.000 0.000 0.000
C0 0.030(5) 0.059(7) 0.058(7) 0.000 0.000 0.000
O0 0.168(8) 0.168(8) 0.168(8) 0.080(11) 0.080(11) 0.080(11)
O1 0.120(8) 0.058(8) 0.120(8) 0.000 0.000 0.000

loop_
_atom_type_symbol
_atom_type_description
_atom_type_scat_dispersion_real
_atom_type_scat_dispersion_imag
_atom_type_scat_source
C C 0.0033 0.0016 'International Tables Vol C Tables 4.2.6.8 and 6.1.1.4'
N N 0.0061 0.0033 'International Tables Vol C Tables 4.2.6.8 and 6.1.1.4'
O O 0.0106 0.0060 'International Tables Vol C Tables 4.2.6.8 and 6.1.1.4'
Ni Ni 0.3393 1.1124 'International Tables Vol C Tables 4.2.6.8 and 6.1.1.4'
Br Br -0.2901 2.4595 'International Tables Vol C Tables 4.2.6.8 and 6.1.1.4'
Pt Pt -1.7033 8.3905 'International Tables Vol C Tables 4.2.6.8 and 6.1.1.4'

loop_
_geom_angle_atom_site_label_1
_geom_angle_atom_site_label_2
_geom_angle_atom_site_label_3
_geom_angle
_geom_angle_site_symmetry_1
_geom_angle_site_symmetry_3
C0 Pt01 C0 90.0 . 28_665
C0 Pt01 C0 90.0 . 4
C0 Pt01 C0 180.0 28_665 4
C0 Pt01 C0 180.0 . 25_665
C0 Pt01 C0 90.000(1) 28_665 25_665
C0 Pt01 C0 90.0 4 25_665
C0 Pt01 Br0 90.0 . .
C0 Pt01 Br0 90.0 28_665 .
C0 Pt01 Br0 90.0 4 .
C0 Pt01 Br0 90.0 25_665 .
C0 Pt01 Br0 90.0 . 25_665
C0 Pt01 Br0 90.0 28_665 25_665
C0 Pt01 Br0 90.0 4 25_665
C0 Pt01 Br0 90.0 25_665 25_665
Br0 Pt01 Br0 180.0 . 25_665
N0 Ni02 N0 90.0 . 30_666
N0 Ni02 N0 90.0 . 6_654
N0 Ni02 N0 180.0 30_666 6_654
N0 Ni02 N0 180.0 . 25_765
N0 Ni02 N0 90.000(1) 30_666 25_765
N0 Ni02 N0 90.0 6_654 25_765
N0 Ni02 O1 90.000(1) . .
N0 Ni02 O1 90.0 30_666 .
N0 Ni02 O1 90.0 6_654 .
N0 Ni02 O1 90.000(1) 25_765 .
N0 Ni02 O1 90.000(1) . 25_765
N0 Ni02 O1 90.0 30_666 25_765
N0 Ni02 O1 90.0 6_654 25_765
N0 Ni02 O1 90.000(1) 25_765 25_765
O1 Ni02 O1 180.0 . 25_765
C0 N0 Ni02 180.0 . .
N0 C0 Pt01 180.0 . .

loop_
_geom_bond_atom_site_label_1
_geom_bond_atom_site_label_2
_geom_bond_distance
_geom_bond_site_symmetry_2
Pt01 C0 1.993(11) .
Pt01 C0 1.993(11) 28_665
Pt01 C0 1.993(11) 4
Pt01 C0 1.993(11) 25_665
Pt01 Br0 2.465(3) .
Pt01 Br0 2.465(3) 25_665
Ni02 N0 2.040(10) .
Ni02 N0 2.040(10) 30_666
Ni02 N0 2.040(10) 6_654
Ni02 N0 2.040(10) 25_765
Ni02 O1 2.088(16) .
Ni02 O1 2.088(16) 25_765
N0 C0 1.137(15) .
